data_2014007
loop_
_publ_author_name
'Glidewell, Christopher'
'Low, John N.'
'Skakle, Janet M. S.'
'Wardell, James L.'

_publ_section_title
;
 (Cyclohexylideneamino)oxyacetic acid and
 [chloro(phenyl)methyleneamino]oxyacetic acid: hydrogen-bonded
 <i>R</i>_2^2(8) dimers and aromatic \p--\p stacking interactions
;
_journal_issue 4
_journal_name_full 'Acta Crystallographica Section C'
_journal_page_first o270
_journal_page_last o272
_journal_paper_doi 10.1107/S0108270104004299
_journal_volume 60
_journal_year 2004
_chemical_formula_moiety 'C8 H13 N O3'
_chemical_formula_sum 'C8 H13 N O3'
_chemical_formula_weight 171.19
_chemical_name_systematic
;
(Cyclohexylideneamino)oxyacetic acid
;
_space_group_IT_number 2
_symmetry_cell_setting triclinic
_symmetry_space_group_name_Hall '-P 1'
_symmetry_space_group_name_H-M 'P -1'
_atom_sites_solution_hydrogens geom
_atom_sites_solution_primary direct
_atom_sites_solution_secondary difmap
_cell_angle_alpha 111.2609(15)
_cell_angle_beta 102.437(2)
_cell_angle_gamma 93.597(2)
_cell_formula_units_Z 2
_cell_length_a 5.07760(10)
_cell_length_b 8.6533(3)
_cell_length_c 10.7804(3)
_cell_measurement_reflns_used 1945
_cell_measurement_temperature 120(2)
_cell_measurement_theta_max 27.52
_cell_measurement_theta_min 3.88
_cell_volume 425.88(2)
_computing_cell_refinement 'DENZO--SMN (Otwinowski & Minor, 1997)'
_computing_data_collection 'KappaCCD Server Software (Nonius, 1997)'
_computing_data_reduction 'DENZO--SMN (Otwinowski & Minor, 1997)'
_computing_molecular_graphics 'PLATON (Spek, 2003)'
_computing_publication_material 'SHELXL97 and PRPKAPPA (Ferguson, 1999)'
_computing_structure_refinement 'OSCAIL and SHELXL97 (Sheldrick, 1997)'
_computing_structure_solution 'OSCAIL (McArdle, 2003) and SHELXS97 (Sheldrick, 1997)'
_diffrn_ambient_temperature 120(2)
_diffrn_measured_fraction_theta_full 0.997
_diffrn_measured_fraction_theta_max 0.989
_diffrn_measurement_device_type 'Nonius KappaCCD'
_diffrn_measurement_method '\f scans, and \w scans with \k offsets'
_diffrn_radiation_monochromator graphite
_diffrn_radiation_source 'rotating anode'
_diffrn_radiation_type 'Mo K\a'
_diffrn_radiation_wavelength 0.71073
_diffrn_reflns_av_R_equivalents 0.0424
_diffrn_reflns_av_sigmaI/netI 0.0301
_diffrn_reflns_limit_h_max 6
_diffrn_reflns_limit_h_min -5
_diffrn_reflns_limit_k_max 11
_diffrn_reflns_limit_k_min -11
_diffrn_reflns_limit_l_max 13
_diffrn_reflns_limit_l_min -13
_diffrn_reflns_number 9176
_diffrn_reflns_theta_full 26.50
_diffrn_reflns_theta_max 27.52
_diffrn_reflns_theta_min 3.88
_diffrn_standards_decay_% negligible
_exptl_absorpt_coefficient_mu 0.102
_exptl_absorpt_correction_T_max 0.968
_exptl_absorpt_correction_T_min 0.917
_exptl_absorpt_correction_type multi-scan
_exptl_absorpt_process_details '(SORTAV; Blessing, 1995, 1997)'
_exptl_crystal_colour colourless
_exptl_crystal_density_diffrn 1.335
_exptl_crystal_density_method 'not measured'
_exptl_crystal_description block
_exptl_crystal_F_000 184
_exptl_crystal_size_max 0.40
_exptl_crystal_size_mid 0.30
_exptl_crystal_size_min 0.30
_refine_diff_density_max 0.252
_refine_diff_density_min -0.286
_refine_ls_extinction_method none
_refine_ls_goodness_of_fit_ref 1.039
_refine_ls_hydrogen_treatment constr
_refine_ls_matrix_type full
_refine_ls_number_parameters 110
_refine_ls_number_reflns 1945
_refine_ls_number_restraints 0
_refine_ls_restrained_S_all 1.039
_refine_ls_R_factor_all 0.0493
_refine_ls_R_factor_gt 0.0379
_refine_ls_shift/su_max 0.000
_refine_ls_shift/su_mean 0.000
_refine_ls_structure_factor_coef Fsqd
_refine_ls_weighting_details 'w=1/[\s^2^(Fo^2^)+(0.0482P)^2^+0.1199P] where P=(Fo^2^+2Fc^2^)/3'
_refine_ls_weighting_scheme calc
_refine_ls_wR_factor_gt 0.0917
_refine_ls_wR_factor_ref 0.0976
_reflns_number_gt 1621
_reflns_number_total 1945
_reflns_threshold_expression I>2\s(I)
_cod_data_source_file gg1209.cif
_cod_data_source_block I
_cod_depositor_comments
;
The following automatic conversions were performed:

'_exptl_absorpt_correction_type' value 'Multi-scan' changed to
'multi-scan' according to
/home/saulius/struct/CIF-dictionaries/cif_core.dic dictionary named
'cif_core.dic' version 2.4.1 from 2010-06-29.

Automatic conversion script
Id: cif_fix_values 1715 2011-07-08 13:25:40Z adriana 
;
_cod_database_code 2014007
_cod_database_fobs_code 2014007

loop_
_symmetry_equiv_pos_as_xyz
'x, y, z'
'-x, -y, -z'

loop_
_atom_site_label
_atom_site_fract_x
_atom_site_fract_y
_atom_site_fract_z
_atom_site_U_iso_or_equiv
_atom_site_adp_type
_atom_site_calc_flag
_atom_site_refinement_flags
_atom_site_occupancy
_atom_site_disorder_assembly
_atom_site_disorder_group
_atom_site_type_symbol
O1 0.25509(18) 0.43807(11) 0.58143(9) 0.0258(2) Uani d . 1 . . O
O2 0.63107(18) 0.63065(11) 0.66261(9) 0.0253(2) Uani d . 1 . . O
O3 0.53648(16) 0.75100(10) 0.92037(8) 0.0198(2) Uani d . 1 . . O
N4 0.76773(19) 0.68931(12) 0.97793(10) 0.0191(2) Uani d . 1 . . N
C1 0.4331(2) 0.56279(14) 0.67960(12) 0.0180(2) Uani d . 1 . . C
C2 0.3569(2) 0.61259(14) 0.81506(11) 0.0197(3) Uani d . 1 . . C
C11 0.9316(2) 0.80606(14) 1.08118(11) 0.0169(2) Uani d . 1 . . C
C12 1.1796(2) 0.75439(15) 1.15083(13) 0.0229(3) Uani d . 1 . . C
C13 1.2053(3) 0.81203(15) 1.30557(13) 0.0243(3) Uani d . 1 . . C
C14 1.1915(2) 0.99871(15) 1.36960(12) 0.0202(3) Uani d . 1 . . C
C15 0.9271(2) 1.03967(15) 1.29856(12) 0.0204(3) Uani d . 1 . . C
C16 0.9009(2) 0.98760(14) 1.14378(11) 0.0188(3) Uani d . 1 . . C
H1 0.2940 0.4191 0.5059 0.031 Uiso calc R 1 . . H
H2A 0.1694 0.6406 0.8025 0.024 Uiso calc R 1 . . H
H2B 0.3569 0.5159 0.8435 0.024 Uiso calc R 1 . . H
H12A 1.3448 0.8042 1.1357 0.027 Uiso calc R 1 . . H
H12B 1.1665 0.6307 1.1098 0.027 Uiso calc R 1 . . H
H13A 1.0561 0.7477 1.3210 0.029 Uiso calc R 1 . . H
H13B 1.3810 0.7889 1.3509 0.029 Uiso calc R 1 . . H
H14A 1.3495 1.0637 1.3611 0.024 Uiso calc R 1 . . H
H14B 1.2017 1.0318 1.4688 0.024 Uiso calc R 1 . . H
H15A 0.9237 1.1617 1.3408 0.024 Uiso calc R 1 . . H
H15B 0.7696 0.9802 1.3122 0.024 Uiso calc R 1 . . H
H16A 0.7204 1.0051 1.0985 0.023 Uiso calc R 1 . . H
H16B 1.0435 1.0579 1.1294 0.023 Uiso calc R 1 . . H

loop_
_atom_site_aniso_label
_atom_site_aniso_U_11
_atom_site_aniso_U_22
_atom_site_aniso_U_33
_atom_site_aniso_U_12
_atom_site_aniso_U_13
_atom_site_aniso_U_23
O1 0.0266(5) 0.0269(5) 0.0144(4) -0.0078(4) 0.0022(3) 0.0008(3)
O2 0.0272(5) 0.0249(5) 0.0169(4) -0.0064(4) 0.0039(4) 0.0027(3)
O3 0.0203(4) 0.0184(4) 0.0150(4) 0.0042(3) -0.0013(3) 0.0030(3)
N4 0.0183(5) 0.0195(5) 0.0178(5) 0.0051(4) 0.0020(4) 0.0065(4)
C1 0.0192(5) 0.0148(5) 0.0160(6) 0.0016(4) 0.0000(4) 0.0041(4)
C2 0.0190(6) 0.0206(6) 0.0149(6) -0.0002(4) 0.0012(4) 0.0037(5)
C11 0.0185(5) 0.0176(5) 0.0147(5) 0.0025(4) 0.0047(4) 0.0063(4)
C12 0.0202(6) 0.0181(6) 0.0239(6) 0.0033(4) 0.0002(5) 0.0037(5)
C13 0.0222(6) 0.0246(6) 0.0245(6) -0.0012(5) -0.0034(5) 0.0135(5)
C14 0.0172(5) 0.0263(6) 0.0138(5) -0.0020(5) 0.0013(4) 0.0064(5)
C15 0.0178(6) 0.0244(6) 0.0146(5) 0.0024(4) 0.0039(4) 0.0027(4)
C16 0.0234(6) 0.0157(5) 0.0145(5) 0.0024(4) 0.0016(4) 0.0046(4)

loop_
_atom_type_symbol
_atom_type_description
_atom_type_scat_dispersion_real
_atom_type_scat_dispersion_imag
_atom_type_scat_source
C C 0.0033 0.0016 'International Tables Vol C Tables 4.2.6.8 and 6.1.1.4'
H H 0.0000 0.0000 'International Tables Vol C Tables 4.2.6.8 and 6.1.1.4'
N N 0.0061 0.0033 'International Tables Vol C Tables 4.2.6.8 and 6.1.1.4'
O O 0.0106 0.0060 'International Tables Vol C Tables 4.2.6.8 and 6.1.1.4'

loop_
_geom_angle_atom_site_label_1
_geom_angle_atom_site_label_2
_geom_angle_atom_site_label_3
_geom_angle
_geom_angle_publ_flag
O1 C1 O2 124.23(11) y
O1 C1 C2 111.52(10) y
O2 C1 C2 124.24(10) y
C1 O1 H1 109.5 no
O3 C2 C1 112.73(10) no
O3 C2 H2A 109.0 no
C1 C2 H2A 109.0 no
O3 C2 H2B 109.0 no
C1 C2 H2B 109.0 no
H2A C2 H2B 107.8 no
C2 O3 N4 107.87(8) y
O3 N4 C11 111.71(9) y
N4 C11 C16 127.65(10) no
N4 C11 C12 116.10(10) no
C16 C11 C12 116.22(10) no
C11 C12 C13 110.86(10) no
C11 C12 H12A 109.5 no
C13 C12 H12A 109.5 no
C11 C12 H12B 109.5 no
C13 C12 H12B 109.5 no
H12A C12 H12B 108.1 no
C14 C13 C12 111.15(10) no
C14 C13 H13A 109.4 no
C12 C13 H13A 109.4 no
C14 C13 H13B 109.4 no
C12 C13 H13B 109.4 no
H13A C13 H13B 108.0 no
C13 C14 C15 110.75(10) no
C13 C14 H14A 109.5 no
C15 C14 H14A 109.5 no
C13 C14 H14B 109.5 no
C15 C14 H14B 109.5 no
H14A C14 H14B 108.1 no
C14 C15 C16 111.18(10) no
C14 C15 H15A 109.4 no
C16 C15 H15A 109.4 no
C14 C15 H15B 109.4 no
C16 C15 H15B 109.4 no
H15A C15 H15B 108.0 no
C11 C16 C15 109.79(9) no
C11 C16 H16A 109.7 no
C15 C16 H16A 109.7 no
C11 C16 H16B 109.7 no
C15 C16 H16B 109.7 no
H16A C16 H16B 108.2 no

loop_
_geom_bond_atom_site_label_1
_geom_bond_atom_site_label_2
_geom_bond_site_symmetry_2
_geom_bond_distance
_geom_bond_publ_flag
C1 O1 . 1.3186(14) y
C1 O2 . 1.2134(14) y
C1 C2 . 1.5087(17) no
O1 H1 . 0.84 no
C2 O3 . 1.4092(13) no
C2 H2A . 0.99 no
C2 H2B . 0.99 no
O3 N4 . 1.4331(12) y
N4 C11 . 1.2775(15) y
C11 C16 . 1.5015(15) no
C11 C12 . 1.5022(16) no
C12 C13 . 1.5309(18) no
C12 H12A . 0.99 no
C12 H12B . 0.99 no
C13 C14 . 1.5221(17) no
C13 H13A . 0.99 no
C13 H13B . 0.99 no
C14 C15 . 1.5261(16) no
C14 H14A . 0.99 no
C14 H14B . 0.99 no
C15 C16 . 1.5351(16) no
C15 H15A . 0.99 no
C15 H15B . 0.99 no
C16 H16A . 0.99 no
C16 H16B . 0.99 no

loop_
_geom_hbond_atom_site_label_D
_geom_hbond_atom_site_label_H
_geom_hbond_atom_site_label_A
_geom_hbond_site_symmetry_A
_geom_hbond_distance_DH
_geom_hbond_distance_HA
_geom_hbond_distance_DA
_geom_hbond_angle_DHA
_geom_hbond_publ_flag
O1 H1 O2 2_666 0.84 1.84 2.6782(12) 178 y

loop_
_geom_torsion_atom_site_label_1
_geom_torsion_atom_site_label_2
_geom_torsion_atom_site_label_3
_geom_torsion_atom_site_label_4
_geom_torsion
_geom_torsion_publ_flag
O1 C1 C2 O3 -177.14(9) y
O2 C1 C2 O3 1.83(17) y
C1 C2 O3 N4 -83.62(11) y
C2 O3 N4 C11 -175.25(9) y
O3 N4 C11 C12 179.11(9) y
O3 N4 C11 C16 1.24(16) y
N4 C11 C12 C13 -126.92(11) no
C16 C11 C12 C13 51.20(14) no
C11 C12 C13 C14 -52.29(13) no
C12 C13 C14 C15 57.08(13) no
C13 C14 C15 C16 -58.22(13) no
N4 C11 C16 C15 126.14(12) no
C12 C11 C16 C15 -51.73(13) no
C14 C15 C16 C11 53.91(13) no

loop_
_cod_related_entry_id
_cod_related_entry_database
_cod_related_entry_code
1 ChemSpider 21107568
